data_7249800
loop_
_publ_author_name
'Sobczak, Paulina'
'Siera\'nski, Tomasz'
'\'Swi\;atkowski, Marcin'
'Trz\;esowska-Kruszy\'nska, Agata'
'Koli\'nska, Jolanta'

_publ_section_title
;
 Unraveling the structure--property relationships in fluorescent
 phenylhydrazones: the role of substituents and molecular interactions
;
_journal_issue 3
_journal_name_full 'RSC Advances'
_journal_page_first 1514
_journal_page_last 1526
_journal_paper_doi 10.1039/D4RA07856J
_journal_volume 15
_journal_year 2025
_chemical_formula_moiety 'C12 H11 N3 O3 S'
_chemical_formula_sum 'C12 H11 N3 O3 S'
_chemical_formula_weight 277.30
_space_group_crystal_system monoclinic
_space_group_IT_number 14
_space_group_name_Hall '-P 2yn'
_space_group_name_H-M_alt 'P 1 21/n 1'
_atom_sites_solution_hydrogens mixed
_atom_sites_solution_primary dual
_audit_creation_date 2023-12-07
_audit_creation_method
;
Olex2 1.5-ac5-024
(compiled 2022.04.12 svn.rca3783a0 for Rigaku Oxford Diffraction, GUI svn.r6498)
;
_audit_update_record
;
2024-04-23 deposited with the CCDC.	2025-01-10 downloaded from the CCDC.
;
_cell_angle_alpha 90
_cell_angle_beta 105.8050(10)
_cell_angle_gamma 90
_cell_formula_units_Z 8
_cell_length_a 9.92380(10)
_cell_length_b 23.4635(3)
_cell_length_c 11.4920(2)
_cell_measurement_reflns_used 16933
_cell_measurement_temperature 105(7)
_cell_measurement_theta_max 79.6300
_cell_measurement_theta_min 3.7510
_cell_volume 2574.72(6)
_computing_cell_refinement 'CrysAlisPro 1.171.42.68a (Rigaku OD, 2022)'
_computing_data_collection 'CrysAlisPro 1.171.42.68a (Rigaku OD, 2022)'
_computing_data_reduction 'CrysAlisPro 1.171.42.68a (Rigaku OD, 2022)'
_computing_molecular_graphics 'Olex2 1.5-ac5-024 (Dolomanov et al., 2009)'
_computing_publication_material 'Olex2 1.5-ac5-024 (Dolomanov et al., 2009)'
_computing_structure_refinement 'SHELXL 2018/3 (Sheldrick, 2015)'
_computing_structure_solution 'SHELXT 2018/2 (Sheldrick, 2018)'
_diffrn_ambient_environment N~2~
_diffrn_ambient_temperature 105(7)
_diffrn_detector 'Hybrid Pixel Array Detector'
_diffrn_detector_area_resol_mean 5.8140
_diffrn_detector_type 'Pilatus 300K'
_diffrn_measured_fraction_theta_full 1.000
_diffrn_measured_fraction_theta_max 0.957
_diffrn_measurement_details
;
List of Runs (angles in degrees, time in seconds):

  # Type    Start    End  Width  t~exp~   \w     \q     \k     \f   Frames
#--------------------------------------------------------------------------
  1  \w    -72.00  17.00   0.50    1.00    --  -48.87  77.00 -90.00  178
  2  \w    -72.00  17.00   0.50    1.00    --  -48.87  77.00-150.00  178
  3  \w    -72.00  17.00   0.50    1.00    --  -48.87  77.00  90.00  178
  4  \w     25.00 114.00   0.50    1.00    --   48.87  77.00 150.00  178
  5  \w   -112.00 -22.00   0.50    2.00    --  -88.50  77.00  90.00  180
  6  \w   -112.00 -22.00   0.50    2.00    --  -88.50  77.00  60.00  180
  7  \w   -112.00 -22.00   0.50    2.00    --  -88.50  77.00 120.00  180
  8  \w     86.00 176.00   0.50    2.00    --  110.00  77.00  30.00  180
  9  \w     86.00 176.00   0.50    2.00    --  110.00  77.00  60.00  180
 10  \w     86.00 176.00   0.50    2.00    --  110.00  77.00 120.00  180
 11  \w     86.00 176.00   0.50    2.00    --  110.00  77.00   0.00  180
 12  \w     86.00 176.00   0.50    2.00    --  110.00  77.00  90.00  180
 13  \w   -124.00 -89.00   0.50    1.00    --  -48.87 -38.00 -60.00   70
 14  \w     25.00 114.00   0.50    1.00    --   48.87  77.00-150.00  178
 15  \w     33.00 121.00   0.50    1.00    --   48.87  57.00  60.00  176
 16  \w     25.00 114.00   0.50    1.00    --   48.87  77.00 -60.00  178
;
_diffrn_measurement_device 'four-circle diffractometer'
_diffrn_measurement_device_type 'XtaLAB Synergy, Dualflex, Pilatus 300K'
_diffrn_measurement_method '\w scans'
_diffrn_orient_matrix_type 'CrysAlisPro convention (1999,Acta A55,543-557)'
_diffrn_orient_matrix_UB_11 -0.1374841000
_diffrn_orient_matrix_UB_12 -0.0274805000
_diffrn_orient_matrix_UB_13 -0.0742562000
_diffrn_orient_matrix_UB_21 0.0301166000
_diffrn_orient_matrix_UB_22 -0.0527717000
_diffrn_orient_matrix_UB_23 0.0828180000
_diffrn_orient_matrix_UB_31 -0.0787452000
_diffrn_orient_matrix_UB_32 0.0277591000
_diffrn_orient_matrix_UB_33 0.0839181000
_diffrn_radiation_monochromator mirror
_diffrn_radiation_probe x-ray
_diffrn_radiation_type 'Cu K\a'
_diffrn_radiation_wavelength 1.54184
_diffrn_reflns_av_R_equivalents 0.0231
_diffrn_reflns_av_unetI/netI 0.0183
_diffrn_reflns_Laue_measured_fraction_full 1.000
_diffrn_reflns_Laue_measured_fraction_max 0.957
_diffrn_reflns_limit_h_max 12
_diffrn_reflns_limit_h_min -12
_diffrn_reflns_limit_k_max 29
_diffrn_reflns_limit_k_min -24
_diffrn_reflns_limit_l_max 13
_diffrn_reflns_limit_l_min -14
_diffrn_reflns_number 26227
_diffrn_reflns_point_group_measured_fraction_full 1.000
_diffrn_reflns_point_group_measured_fraction_max 0.957
_diffrn_reflns_theta_full 67.684
_diffrn_reflns_theta_max 79.321
_diffrn_reflns_theta_min 3.768
_diffrn_source 'micro-focus sealed X-ray tube'
_diffrn_source_type 'PhotonJet (Cu) X-ray Source'
_exptl_absorpt_coefficient_mu 2.326
_exptl_absorpt_correction_T_max 0.896
_exptl_absorpt_correction_T_min 0.797
_exptl_absorpt_correction_type analytical
_exptl_absorpt_process_details
;
CrysAlisPro 1.171.42.68a (Rigaku Oxford Diffraction, 2022)
Analytical numeric absorption correction using a multifaceted crystal
model based on expressions derived by R.C. Clark & J.S. Reid.
(Clark, R. C. & Reid, J. S. (1995). Acta Cryst. A51, 887-897)
Empirical absorption correction using spherical harmonics,
implemented in SCALE3 ABSPACK scaling algorithm.
;
_exptl_crystal_colour green
_exptl_crystal_colour_primary green
_exptl_crystal_density_diffrn 1.431
_exptl_crystal_description irregular
_exptl_crystal_F_000 1152
_exptl_crystal_size_max 0.16
_exptl_crystal_size_mid 0.12
_exptl_crystal_size_min 0.07
_refine_diff_density_max 0.288
_refine_diff_density_min -0.276
_refine_diff_density_rms 0.043
_refine_ls_extinction_method none
_refine_ls_goodness_of_fit_ref 1.063
_refine_ls_hydrogen_treatment mixed
_refine_ls_matrix_type full
_refine_ls_number_parameters 351
_refine_ls_number_reflns 5353
_refine_ls_number_restraints 0
_refine_ls_restrained_S_all 1.063
_refine_ls_R_factor_all 0.0340
_refine_ls_R_factor_gt 0.0307
_refine_ls_shift/su_max 0.001
_refine_ls_shift/su_mean 0.000
_refine_ls_structure_factor_coef Fsqd
_refine_ls_weighting_details 'w=1/[\s^2^(Fo^2^)+(0.0478P)^2^+0.7416P] where P=(Fo^2^+2Fc^2^)/3'
_refine_ls_weighting_scheme calc
_refine_ls_wR_factor_gt 0.0870
_refine_ls_wR_factor_ref 0.0890
_reflns_Friedel_coverage 0.000
_reflns_number_gt 4808
_reflns_number_total 5353
_reflns_threshold_expression 'I > 2\s(I)'
_cod_data_source_file d4ra07856j2.cif
_cod_data_source_block ps_dok68
_cod_original_cell_volume 2574.71(6)
_cod_database_code 7249800
_shelx_shelxl_version_number 2018/3
_chemical_oxdiff_formula 'C12 H11 N3 O3 S1'
_shelx_space_group_comment
;
The symmetry employed for this shelxl refinement is uniquely defined
by the following loop, which should always be used as a source of
symmetry information in preference to the above space-group names.
They are only intended as comments.
;
_shelx_estimated_absorpt_t_max 0.854
_shelx_estimated_absorpt_t_min 0.707
_olex2_refinement_description
;
1. Fixed Uiso
 At 1.2 times of:
  All C(H) groups, All N(H) groups
 At 1.5 times of:
  All C(H,H,H) groups
2.a Aromatic/amide H refined with riding coordinates:
 C8(H8), C12(H12), C28(H28), C24(H24), C32(H32), C11(H11), C31(H31), C23(H23),
 C3(H3), C26(H26), C4(H4), C27(H27), C6(H6), C7(H7)
2.b Idealised Me refined as rotating group:
 C1(H1A,H1B,H1C), C21(H21A,H21B,H21C)
;
_olex2_submission_special_instructions 'No special instructions were received'
_oxdiff_exptl_absorpt_empirical_details
;
Empirical correction (ABSPACK) includes:
- Absorption correction using spherical harmonics
- Frame scaling
;
_oxdiff_exptl_absorpt_empirical_full_max 1.321
_oxdiff_exptl_absorpt_empirical_full_min 0.759

loop_
_space_group_symop_operation_xyz
'x, y, z'
'-x+1/2, y+1/2, -z+1/2'
'-x, -y, -z'
'x-1/2, -y-1/2, z-1/2'

loop_
_atom_site_label
_atom_site_type_symbol
_atom_site_fract_x
_atom_site_fract_y
_atom_site_fract_z
_atom_site_U_iso_or_equiv
_atom_site_adp_type
_atom_site_occupancy
_atom_site_site_symmetry_order
_atom_site_calc_flag
_atom_site_refinement_flags_posn
_atom_site_refinement_flags_adp
_atom_site_refinement_flags_occupancy
_atom_site_disorder_assembly
_atom_site_disorder_group
S1 S 0.43743(3) 0.24337(2) 0.04813(3) 0.02202(9) Uani 1 1 d . . . . .
S21 S 0.55708(3) 0.74150(2) 0.46494(3) 0.02196(9) Uani 1 1 d . . . . .
O21 O 0.64355(10) 0.39218(4) 0.29926(8) 0.0268(2) Uani 1 1 d . . . . .
O1 O 0.34479(10) -0.10308(4) 0.16654(9) 0.0298(2) Uani 1 1 d . . . . .
O2 O 0.58691(10) 0.28967(5) -0.11028(9) 0.0347(2) Uani 1 1 d . . . . .
O22 O 0.39467(10) 0.78964(5) 0.61122(9) 0.0342(2) Uani 1 1 d . . . . .
O3 O 0.56772(10) 0.38007(4) -0.07184(9) 0.0343(2) Uani 1 1 d . . . . .
O23 O 0.42182(10) 0.87954(4) 0.57488(10) 0.0362(2) Uani 1 1 d . . . . .
N2 N 0.31418(10) 0.16705(4) 0.19250(9) 0.0208(2) Uani 1 1 d . . . . .
N22 N 0.68837(10) 0.66356(4) 0.32416(9) 0.0209(2) Uani 1 1 d . . . . .
N1 N 0.25851(12) 0.12630(4) 0.24602(10) 0.0228(2) Uani 1 1 d . . . . .
H1 H 0.1990(16) 0.1342(6) 0.2863(14) 0.027 Uiso 1 1 d . U . . .
N21 N 0.73755(12) 0.62438(4) 0.26127(10) 0.0234(2) Uani 1 1 d . . . . .
H21 H 0.7813(16) 0.6344(6) 0.2077(14) 0.028 Uiso 1 1 d . U . . .
N3 N 0.54312(11) 0.32904(5) -0.05812(10) 0.0268(2) Uani 1 1 d . . . . .
N23 N 0.44469(11) 0.82846(5) 0.56220(10) 0.0274(2) Uani 1 1 d . . . . .
C8 C 0.28651(12) 0.21977(5) 0.21004(11) 0.0204(2) Uani 1 1 d . . . . .
H8 H 0.230157 0.229651 0.261863 0.024 Uiso 1 1 calc R U . . .
C12 C 0.33291(13) 0.32141(5) 0.15790(11) 0.0219(2) Uani 1 1 d . . . . .
H12 H 0.283865 0.339501 0.208079 0.026 Uiso 1 1 calc R U . . .
C28 C 0.71231(12) 0.71662(5) 0.30611(11) 0.0208(2) Uani 1 1 d . . . . .
H28 H 0.766791 0.726860 0.252988 0.025 Uiso 1 1 calc R U . . .
C5 C 0.28750(13) 0.06886(5) 0.22813(11) 0.0211(2) Uani 1 1 d . . . . .
C9 C 0.34383(12) 0.26280(5) 0.14857(11) 0.0198(2) Uani 1 1 d . . . . .
C25 C 0.70934(12) 0.56639(5) 0.27357(11) 0.0211(2) Uani 1 1 d . . . . .
C24 C 0.67520(13) 0.54563(5) 0.37562(11) 0.0227(3) Uani 1 1 d . . . . .
H24 H 0.667382 0.571250 0.437467 0.027 Uiso 1 1 calc R U . . .
C2 C 0.33382(14) -0.04562(5) 0.18668(11) 0.0235(3) Uani 1 1 d . . . . .
C32 C 0.66620(13) 0.81825(5) 0.35609(11) 0.0228(3) Uani 1 1 d . . . . .
H32 H 0.717530 0.835762 0.307048 0.027 Uiso 1 1 calc R U . . .
C22 C 0.66264(13) 0.45026(5) 0.29645(11) 0.0218(2) Uani 1 1 d . . . . .
C11 C 0.40207(13) 0.35112(5) 0.08525(11) 0.0233(3) Uani 1 1 d . . . . .
H11 H 0.406737 0.391478 0.080854 0.028 Uiso 1 1 calc R U . . .
C31 C 0.59350(13) 0.84885(5) 0.42447(12) 0.0244(3) Uani 1 1 d . . . . .
H31 H 0.588549 0.889246 0.426955 0.029 Uiso 1 1 calc R U . . .
C29 C 0.65539(12) 0.75971(5) 0.36750(11) 0.0196(2) Uani 1 1 d . . . . .
C10 C 0.46209(13) 0.31423(5) 0.02136(11) 0.0227(3) Uani 1 1 d . . . . .
C30 C 0.53047(13) 0.81268(5) 0.48729(11) 0.0229(3) Uani 1 1 d . . . . .
C23 C 0.65252(13) 0.48776(5) 0.38754(11) 0.0236(3) Uani 1 1 d . . . . .
H23 H 0.630175 0.473823 0.457644 0.028 Uiso 1 1 calc R U . . .
C3 C 0.42155(13) -0.00397(5) 0.16089(11) 0.0242(3) Uani 1 1 d . . . . .
H3 H 0.496817 -0.014479 0.128961 0.029 Uiso 1 1 calc R U . . .
C26 C 0.71776(13) 0.52865(5) 0.18201(11) 0.0239(3) Uani 1 1 d . . . . .
H26 H 0.740240 0.542517 0.111906 0.029 Uiso 1 1 calc R U . . .
C4 C 0.39832(13) 0.05311(5) 0.18216(11) 0.0237(3) Uani 1 1 d . . . . .
H4 H 0.458468 0.081538 0.165205 0.028 Uiso 1 1 calc R U . . .
C27 C 0.69343(13) 0.47104(5) 0.19300(11) 0.0244(3) Uani 1 1 d . . . . .
H27 H 0.697744 0.445601 0.129802 0.029 Uiso 1 1 calc R U . . .
C6 C 0.20145(13) 0.02701(5) 0.25556(12) 0.0251(3) Uani 1 1 d . . . . .
H6 H 0.126989 0.037392 0.288607 0.030 Uiso 1 1 calc R U . . .
C7 C 0.22469(14) -0.02977(5) 0.23456(12) 0.0271(3) Uani 1 1 d . . . . .
H7 H 0.165561 -0.058213 0.253016 0.033 Uiso 1 1 calc R U . . .
C1 C 0.44223(15) -0.12038(6) 0.10241(13) 0.0311(3) Uani 1 1 d . . . . .
H1A H 0.419443 -0.101547 0.023331 0.047 Uiso 1 1 calc R U . . .
H1B H 0.437093 -0.161802 0.091063 0.047 Uiso 1 1 calc R U . . .
H1C H 0.537152 -0.109703 0.148738 0.047 Uiso 1 1 calc R U . . .
C21 C 0.61963(16) 0.36836(6) 0.40620(13) 0.0326(3) Uani 1 1 d . . . . .
H21A H 0.610710 0.326873 0.397559 0.049 Uiso 1 1 calc R U . . .
H21B H 0.533207 0.384215 0.418552 0.049 Uiso 1 1 calc R U . . .
H21C H 0.698537 0.377632 0.475892 0.049 Uiso 1 1 calc R U . . .

loop_
_atom_site_aniso_label
_atom_site_aniso_U_11
_atom_site_aniso_U_22
_atom_site_aniso_U_33
_atom_site_aniso_U_23
_atom_site_aniso_U_13
_atom_site_aniso_U_12
S1 0.02269(16) 0.02188(16) 0.02388(16) -0.00221(11) 0.01042(12) 0.00157(10)
S21 0.02308(16) 0.02218(16) 0.02294(16) 0.00077(11) 0.01021(12) -0.00243(10)
O21 0.0372(5) 0.0176(4) 0.0271(5) 0.0003(3) 0.0113(4) -0.0027(4)
O1 0.0397(5) 0.0181(4) 0.0367(5) -0.0007(4) 0.0191(4) 0.0054(4)
O2 0.0293(5) 0.0513(6) 0.0275(5) -0.0041(4) 0.0145(4) -0.0011(4)
O22 0.0287(5) 0.0504(6) 0.0278(5) -0.0002(4) 0.0149(4) -0.0019(4)
O3 0.0295(5) 0.0391(6) 0.0354(5) 0.0125(4) 0.0107(4) -0.0042(4)
O23 0.0296(5) 0.0385(6) 0.0415(6) -0.0162(5) 0.0114(4) 0.0036(4)
N2 0.0214(5) 0.0192(5) 0.0221(5) -0.0006(4) 0.0064(4) -0.0013(4)
N22 0.0208(5) 0.0208(5) 0.0212(5) -0.0007(4) 0.0061(4) -0.0001(4)
N1 0.0268(5) 0.0174(5) 0.0278(5) -0.0019(4) 0.0138(4) -0.0003(4)
N21 0.0283(5) 0.0186(5) 0.0271(5) -0.0013(4) 0.0138(4) -0.0013(4)
N3 0.0205(5) 0.0380(6) 0.0220(5) 0.0040(5) 0.0063(4) -0.0017(4)
N23 0.0206(5) 0.0377(6) 0.0240(5) -0.0084(5) 0.0060(4) 0.0005(4)
C8 0.0209(6) 0.0204(6) 0.0204(6) -0.0020(4) 0.0065(4) 0.0000(4)
C12 0.0229(6) 0.0212(6) 0.0229(6) -0.0022(5) 0.0085(5) 0.0000(4)
C28 0.0206(5) 0.0211(6) 0.0206(6) 0.0000(4) 0.0058(4) -0.0007(4)
C5 0.0228(6) 0.0187(6) 0.0216(6) -0.0014(4) 0.0057(5) 0.0010(4)
C9 0.0184(6) 0.0221(6) 0.0192(6) -0.0016(4) 0.0057(5) 0.0001(4)
C25 0.0190(5) 0.0192(6) 0.0251(6) 0.0003(5) 0.0058(5) -0.0004(4)
C24 0.0248(6) 0.0218(6) 0.0222(6) -0.0022(5) 0.0075(5) -0.0007(5)
C2 0.0293(6) 0.0187(6) 0.0230(6) 0.0012(5) 0.0077(5) 0.0040(5)
C32 0.0238(6) 0.0216(6) 0.0240(6) 0.0015(5) 0.0081(5) -0.0004(5)
C22 0.0213(6) 0.0182(6) 0.0253(6) 0.0004(5) 0.0053(5) -0.0006(4)
C11 0.0230(6) 0.0208(6) 0.0260(6) 0.0011(5) 0.0063(5) -0.0010(5)
C31 0.0242(6) 0.0210(6) 0.0279(6) -0.0019(5) 0.0069(5) 0.0004(5)
C29 0.0182(6) 0.0231(6) 0.0177(5) 0.0005(4) 0.0052(4) -0.0008(4)
C10 0.0202(6) 0.0260(6) 0.0225(6) 0.0015(5) 0.0067(5) -0.0013(5)
C30 0.0208(6) 0.0265(6) 0.0218(6) -0.0039(5) 0.0065(5) -0.0001(5)
C23 0.0257(6) 0.0230(6) 0.0228(6) 0.0006(5) 0.0080(5) -0.0011(5)
C3 0.0243(6) 0.0246(6) 0.0249(6) -0.0006(5) 0.0088(5) 0.0037(5)
C26 0.0277(6) 0.0227(6) 0.0233(6) 0.0009(5) 0.0104(5) 0.0003(5)
C4 0.0229(6) 0.0228(6) 0.0264(6) -0.0005(5) 0.0085(5) -0.0011(5)
C27 0.0283(6) 0.0222(6) 0.0236(6) -0.0023(5) 0.0085(5) 0.0000(5)
C6 0.0274(6) 0.0217(6) 0.0301(7) 0.0008(5) 0.0144(5) 0.0015(5)
C7 0.0317(7) 0.0202(6) 0.0330(7) 0.0019(5) 0.0148(6) 0.0001(5)
C1 0.0364(7) 0.0262(7) 0.0329(7) -0.0010(5) 0.0129(6) 0.0110(5)
C21 0.0476(8) 0.0227(6) 0.0295(7) 0.0044(5) 0.0137(6) -0.0030(6)

loop_
_atom_type_symbol
_atom_type_description
_atom_type_scat_dispersion_real
_atom_type_scat_dispersion_imag
_atom_type_scat_source
C C 0.0181 0.0091 'International Tables Vol C Tables 4.2.6.8 and 6.1.1.4'
H H 0.0000 0.0000 'International Tables Vol C Tables 4.2.6.8 and 6.1.1.4'
N N 0.0311 0.0180 'International Tables Vol C Tables 4.2.6.8 and 6.1.1.4'
O O 0.0492 0.0322 'International Tables Vol C Tables 4.2.6.8 and 6.1.1.4'
S S 0.3331 0.5567 'International Tables Vol C Tables 4.2.6.8 and 6.1.1.4'

loop_
_exptl_crystal_face_index_h
_exptl_crystal_face_index_k
_exptl_crystal_face_index_l
_exptl_crystal_face_perp_dist
3 -13 -1 0.0390
-4 6 6 0.0551
1 9 -6 0.0373
4 -4 -6 0.0617
0 -8 -6 0.0276
2 7 5 0.0319
1 -14 -3 0.0276
-4 -9 5 0.0691
4 -3 4 0.0323
3 11 2 0.0392
-1 3 -7 0.0255

loop_
_geom_angle_atom_site_label_1
_geom_angle_atom_site_label_2
_geom_angle_atom_site_label_3
_geom_angle
_geom_angle_site_symmetry_1
_geom_angle_site_symmetry_3
_geom_angle_publ_flag
C10 S1 C9 89.60(6) . . ?
C30 S21 C29 89.62(6) . . ?
C22 O21 C21 117.63(10) . . ?
C2 O1 C1 117.50(10) . . ?
C8 N2 N1 118.72(10) . . ?
C28 N22 N21 117.60(10) . . ?
N2 N1 H1 121.5(10) . . ?
N2 N1 C5 119.52(10) . . ?
C5 N1 H1 118.8(10) . . ?
N22 N21 H21 121.2(10) . . ?
N22 N21 C25 119.89(10) . . ?
C25 N21 H21 118.7(10) . . ?
O2 N3 C10 117.63(11) . . ?
O3 N3 O2 123.34(11) . . ?
O3 N3 C10 119.03(11) . . ?
O22 N23 C30 117.69(11) . . ?
O23 N23 O22 123.25(11) . . ?
O23 N23 C30 119.06(12) . . ?
N2 C8 H8 121.1 . . ?
N2 C8 C9 117.77(11) . . ?
C9 C8 H8 121.1 . . ?
C9 C12 H12 123.6 . . ?
C9 C12 C11 112.71(11) . . ?
C11 C12 H12 123.6 . . ?
N22 C28 H28 120.5 . . ?
N22 C28 C29 119.02(11) . . ?
C29 C28 H28 120.5 . . ?
C4 C5 N1 121.61(11) . . ?
C6 C5 N1 118.74(11) . . ?
C6 C5 C4 119.65(11) . . ?
C8 C9 S1 120.02(9) . . ?
C12 C9 S1 112.39(9) . . ?
C12 C9 C8 127.58(11) . . ?
C24 C25 N21 121.60(11) . . ?
C24 C25 C26 119.41(11) . . ?
C26 C25 N21 118.98(11) . . ?
C25 C24 H24 119.8 . . ?
C23 C24 C25 120.49(11) . . ?
C23 C24 H24 119.8 . . ?
O1 C2 C3 124.62(11) . . ?
O1 C2 C7 115.69(11) . . ?
C7 C2 C3 119.68(11) . . ?
C31 C32 H32 123.5 . . ?
C29 C32 H32 123.5 . . ?
C29 C32 C31 112.94(11) . . ?
O21 C22 C23 124.70(11) . . ?
O21 C22 C27 115.44(11) . . ?
C23 C22 C27 119.86(11) . . ?
C12 C11 H11 124.5 . . ?
C10 C11 C12 111.06(11) . . ?
C10 C11 H11 124.5 . . ?
C32 C31 H31 124.5 . . ?
C30 C31 C32 110.90(11) . . ?
C30 C31 H31 124.5 . . ?
C28 C29 S21 120.82(9) . . ?
C32 C29 S21 112.22(9) . . ?
C32 C29 C28 126.93(11) . . ?
N3 C10 S1 119.10(10) . . ?
C11 C10 S1 114.24(9) . . ?
C11 C10 N3 126.63(12) . . ?
N23 C30 S21 119.13(10) . . ?
C31 C30 S21 114.30(9) . . ?
C31 C30 N23 126.52(12) . . ?
C24 C23 C22 119.80(11) . . ?
C24 C23 H23 120.1 . . ?
C22 C23 H23 120.1 . . ?
C2 C3 H3 120.2 . . ?
C4 C3 C2 119.64(11) . . ?
C4 C3 H3 120.2 . . ?
C25 C26 H26 119.9 . . ?
C27 C26 C25 120.19(11) . . ?
C27 C26 H26 119.9 . . ?
C5 C4 H4 119.8 . . ?
C3 C4 C5 120.49(11) . . ?
C3 C4 H4 119.8 . . ?
C22 C27 H27 119.9 . . ?
C26 C27 C22 120.23(11) . . ?
C26 C27 H27 119.9 . . ?
C5 C6 H6 120.1 . . ?
C7 C6 C5 119.84(11) . . ?
C7 C6 H6 120.1 . . ?
C2 C7 H7 119.7 . . ?
C6 C7 C2 120.69(12) . . ?
C6 C7 H7 119.7 . . ?
O1 C1 H1A 109.5 . . ?
O1 C1 H1B 109.5 . . ?
O1 C1 H1C 109.5 . . ?
H1A C1 H1B 109.5 . . ?
H1A C1 H1C 109.5 . . ?
H1B C1 H1C 109.5 . . ?
O21 C21 H21A 109.5 . . ?
O21 C21 H21B 109.5 . . ?
O21 C21 H21C 109.5 . . ?
H21A C21 H21B 109.5 . . ?
H21A C21 H21C 109.5 . . ?
H21B C21 H21C 109.5 . . ?

loop_
_geom_bond_atom_site_label_1
_geom_bond_atom_site_label_2
_geom_bond_distance
_geom_bond_site_symmetry_2
_geom_bond_publ_flag
S1 C9 1.7282(12) . ?
S1 C10 1.7204(13) . ?
S21 C29 1.7273(12) . ?
S21 C30 1.7212(13) . ?
O21 C22 1.3774(14) . ?
O21 C21 1.4276(16) . ?
O1 C2 1.3772(14) . ?
O1 C1 1.4253(15) . ?
O2 N3 1.2424(15) . ?
O22 N23 1.2434(15) . ?
O3 N3 1.2406(15) . ?
O23 N23 1.2357(15) . ?
N2 N1 1.3352(14) . ?
N2 C8 1.2947(15) . ?
N22 N21 1.3408(14) . ?
N22 C28 1.2948(15) . ?
N1 H1 0.864(16) . ?
N1 C5 1.4049(15) . ?
N21 H21 0.877(16) . ?
N21 C25 1.4042(15) . ?
N3 C10 1.4149(16) . ?
N23 C30 1.4148(16) . ?
C8 H8 0.9500 . ?
C8 C9 1.4355(17) . ?
C12 H12 0.9500 . ?
C12 C9 1.3860(17) . ?
C12 C11 1.4022(17) . ?
C28 H28 0.9500 . ?
C28 C29 1.4337(16) . ?
C5 C4 1.3935(17) . ?
C5 C6 1.3927(17) . ?
C25 C24 1.3942(17) . ?
C25 C26 1.3950(17) . ?
C24 H24 0.9500 . ?
C24 C23 1.3892(17) . ?
C2 C3 1.3934(17) . ?
C2 C7 1.3923(18) . ?
C32 H32 0.9500 . ?
C32 C31 1.4008(17) . ?
C32 C29 1.3867(17) . ?
C22 C23 1.3919(17) . ?
C22 C27 1.3937(17) . ?
C11 H11 0.9500 . ?
C11 C10 1.3716(18) . ?
C31 H31 0.9500 . ?
C31 C30 1.3706(18) . ?
C23 H23 0.9500 . ?
C3 H3 0.9500 . ?
C3 C4 1.3919(17) . ?
C26 H26 0.9500 . ?
C26 C27 1.3850(17) . ?
C4 H4 0.9500 . ?
C27 H27 0.9500 . ?
C6 H6 0.9500 . ?
C6 C7 1.3843(17) . ?
C7 H7 0.9500 . ?
C1 H1A 0.9800 . ?
C1 H1B 0.9800 . ?
C1 H1C 0.9800 . ?
C21 H21A 0.9800 . ?
C21 H21B 0.9800 . ?
C21 H21C 0.9800 . ?

loop_
_geom_torsion_atom_site_label_1
_geom_torsion_atom_site_label_2
_geom_torsion_atom_site_label_3
_geom_torsion_atom_site_label_4
_geom_torsion
_geom_torsion_site_symmetry_1
_geom_torsion_site_symmetry_2
_geom_torsion_site_symmetry_3
_geom_torsion_site_symmetry_4
_geom_torsion_publ_flag
O21 C22 C23 C24 179.39(11) . . . . ?
O21 C22 C27 C26 -178.53(11) . . . . ?
O1 C2 C3 C4 178.32(12) . . . . ?
O1 C2 C7 C6 -178.32(12) . . . . ?
O2 N3 C10 S1 3.75(15) . . . . ?
O2 N3 C10 C11 -178.58(12) . . . . ?
O22 N23 C30 S21 1.68(15) . . . . ?
O22 N23 C30 C31 179.13(12) . . . . ?
O3 N3 C10 S1 -175.79(9) . . . . ?
O3 N3 C10 C11 1.88(19) . . . . ?
O23 N23 C30 S21 -177.57(9) . . . . ?
O23 N23 C30 C31 -0.12(19) . . . . ?
N2 N1 C5 C4 16.32(18) . . . . ?
N2 N1 C5 C6 -162.69(11) . . . . ?
N2 C8 C9 S1 3.76(16) . . . . ?
N2 C8 C9 C12 -177.03(12) . . . . ?
N22 N21 C25 C24 -22.42(18) . . . . ?
N22 N21 C25 C26 158.50(11) . . . . ?
N22 C28 C29 S21 0.38(16) . . . . ?
N22 C28 C29 C32 -177.66(12) . . . . ?
N1 N2 C8 C9 -178.06(10) . . . . ?
N1 C5 C4 C3 -177.51(11) . . . . ?
N1 C5 C6 C7 177.64(12) . . . . ?
N21 N22 C28 C29 177.01(11) . . . . ?
N21 C25 C24 C23 -177.75(11) . . . . ?
N21 C25 C26 C27 178.60(11) . . . . ?
C8 N2 N1 C5 -179.93(11) . . . . ?
C12 C11 C10 S1 -0.38(14) . . . . ?
C12 C11 C10 N3 -178.15(12) . . . . ?
C28 N22 N21 C25 -177.28(11) . . . . ?
C5 C6 C7 C2 0.3(2) . . . . ?
C9 S1 C10 N3 177.83(10) . . . . ?
C9 S1 C10 C11 -0.12(10) . . . . ?
C9 C12 C11 C10 0.84(16) . . . . ?
C25 C24 C23 C22 -0.61(18) . . . . ?
C25 C26 C27 C22 -1.05(19) . . . . ?
C24 C25 C26 C27 -0.50(19) . . . . ?
C2 C3 C4 C5 -0.48(19) . . . . ?
C32 C31 C30 S21 -0.17(14) . . . . ?
C32 C31 C30 N23 -177.72(12) . . . . ?
C11 C12 C9 S1 -0.94(14) . . . . ?
C11 C12 C9 C8 179.80(12) . . . . ?
C31 C32 C29 S21 -0.90(14) . . . . ?
C31 C32 C29 C28 177.28(12) . . . . ?
C29 S21 C30 N23 177.47(10) . . . . ?
C29 S21 C30 C31 -0.28(10) . . . . ?
C29 C32 C31 C30 0.68(16) . . . . ?
C10 S1 C9 C8 179.93(10) . . . . ?
C10 S1 C9 C12 0.60(10) . . . . ?
C30 S21 C29 C28 -177.65(10) . . . . ?
C30 S21 C29 C32 0.66(10) . . . . ?
C23 C22 C27 C26 1.77(19) . . . . ?
C3 C2 C7 C6 0.7(2) . . . . ?
C26 C25 C24 C23 1.33(18) . . . . ?
C4 C5 C6 C7 -1.40(19) . . . . ?
C27 C22 C23 C24 -0.94(18) . . . . ?
C6 C5 C4 C3 1.50(19) . . . . ?
C7 C2 C3 C4 -0.63(19) . . . . ?
C1 O1 C2 C3 -7.47(18) . . . . ?
C1 O1 C2 C7 171.52(12) . . . . ?
C21 O21 C22 C23 -3.78(18) . . . . ?
C21 O21 C22 C27 176.54(12) . . . . ?

loop_
_exptl_oxdiff_crystal_face_indexfrac_h
_exptl_oxdiff_crystal_face_indexfrac_k
_exptl_oxdiff_crystal_face_indexfrac_l
_exptl_oxdiff_crystal_face_x
_exptl_oxdiff_crystal_face_y
_exptl_oxdiff_crystal_face_z
3.1008 -13.3524 -1.0228 0.0166 0.7133 -0.7007
-4.3692 6.1136 5.7903 0.0027 0.0253 0.9997
1.4372 9.4738 -5.8372 -0.0245 -0.9401 -0.3400
4.3069 -4.3579 -6.2790 -0.0061 -0.1603 -0.9870
-0.3507 -7.8629 -6.0241 0.7116 -0.0945 -0.6962
2.2158 7.1334 5.1449 -0.8827 0.1164 0.4553
1.3057 -13.9874 -2.8511 0.4166 0.5413 -0.7304
-3.8526 -8.5066 5.3335 0.3674 0.7746 0.5148
4.0307 -2.6324 4.1942 -0.7933 0.6077 -0.0385
3.3475 10.8404 2.3400 -0.9319 -0.2775 0.2337
-0.5289 2.8376 -6.8604 0.5042 -0.7338 -0.4553
